data_4328388
loop_
_publ_author_name
'Qing-Yan Liu'
'Wu-Fang Wang'
'Yu-Ling Wang'
'Zeng-Mei Shan'
'Ming-Sheng Wang'
'Jinkui Tang'

_publ_contact_author_address
;
College of Chemistry and Chemical Engineering,
Jiangxi Normal University,
Nanchang, Jiangxi 330022,
P. R. China
;
_publ_contact_author_email qyliuchem@hotmail.com
_publ_contact_author_fax +86-791-88120387
_publ_contact_author_name 'Qing-Yan Liu'
_publ_contact_author_phone +86-791-88120387
_publ_section_title
;
 Diversity of Lanthanide(III)-Organic Extended Frameworks with a
 4,8-Disulfonyl-2,6-naphthalenedicarboxylic Acid Ligand: Syntheses,
 Structures, and Magnetic and Luminescent Properties
;
_journal_name_full 'Inorganic Chemistry'
_journal_page_first 2381
_journal_page_last 2392
_journal_paper_doi 10.1021/ic2023727
_journal_volume 51
_journal_year 2012
_chemical_formula_sum 'C12 H15 Dy O15 S2'
_chemical_formula_weight 625.86
_chemical_name_systematic
; 
 ? 
;
_space_group_IT_number 2
_symmetry_cell_setting triclinic
_symmetry_space_group_name_Hall '-P 1'
_symmetry_space_group_name_H-M 'P -1'
_atom_sites_solution_hydrogens geom
_atom_sites_solution_primary direct
_atom_sites_solution_secondary difmap
_audit_creation_method SHELXL-97
_cell_angle_alpha 95.8500(10)
_cell_angle_beta 103.6300(10)
_cell_angle_gamma 90.1370(10)
_cell_formula_units_Z 2
_cell_length_a 7.00090(10)
_cell_length_b 10.83150(10)
_cell_length_c 12.01550(10)
_cell_measurement_reflns_used 6951
_cell_measurement_temperature 296(2)
_cell_measurement_theta_max 27.46
_cell_measurement_theta_min 2.71
_cell_volume 880.538(17)
_computing_cell_refinement 'Bruker SMART'
_computing_data_collection 'Bruker SMART'
_computing_data_reduction 'Bruker SAINT'
_computing_molecular_graphics 'Bruker SHELXTL'
_computing_publication_material 'Bruker SHELXTL'
_computing_structure_refinement 'SHELXL-97 (Sheldrick, 1997)'
_computing_structure_solution 'SHELXS-97 (Sheldrick, 1990)'
_diffrn_ambient_temperature 296(2)
_diffrn_measured_fraction_theta_full 0.997
_diffrn_measured_fraction_theta_max 0.997
_diffrn_measurement_device_type 'CCD area detector'
_diffrn_measurement_method 'phi and omega scans'
_diffrn_radiation_monochromator graphite
_diffrn_radiation_source 'fine-focus sealed tube'
_diffrn_radiation_type MoK\a
_diffrn_radiation_wavelength 0.71073
_diffrn_reflns_av_R_equivalents 0.0341
_diffrn_reflns_av_sigmaI/netI 0.0350
_diffrn_reflns_limit_h_max 9
_diffrn_reflns_limit_h_min -9
_diffrn_reflns_limit_k_max 14
_diffrn_reflns_limit_k_min -14
_diffrn_reflns_limit_l_max 15
_diffrn_reflns_limit_l_min -15
_diffrn_reflns_number 15299
_diffrn_reflns_theta_full 27.56
_diffrn_reflns_theta_max 27.56
_diffrn_reflns_theta_min 1.75
_exptl_absorpt_coefficient_mu 4.565
_exptl_absorpt_correction_T_max 0.8385
_exptl_absorpt_correction_T_min 0.4621
_exptl_absorpt_correction_type multi-scan
_exptl_absorpt_process_details '(SADABS; Bruker 2008)'
_exptl_crystal_colour colourless
_exptl_crystal_density_diffrn 2.361
_exptl_crystal_description Block
_exptl_crystal_F_000 610
_exptl_crystal_size_max 0.20
_exptl_crystal_size_mid 0.16
_exptl_crystal_size_min 0.04
_refine_diff_density_max 1.271
_refine_diff_density_min -0.903
_refine_diff_density_rms 0.141
_refine_ls_extinction_method none
_refine_ls_goodness_of_fit_ref 1.009
_refine_ls_hydrogen_treatment constr
_refine_ls_matrix_type full
_refine_ls_number_parameters 271
_refine_ls_number_reflns 4053
_refine_ls_number_restraints 0
_refine_ls_restrained_S_all 1.009
_refine_ls_R_factor_all 0.0284
_refine_ls_R_factor_gt 0.0246
_refine_ls_shift/su_max 0.001
_refine_ls_shift/su_mean 0.000
_refine_ls_structure_factor_coef Fsqd
_refine_ls_weighting_details 'calc w=1/[\s^2^(Fo^2^)+(0.0391P)^2^+0.1027P] where P=(Fo^2^+2Fc^2^)/3'
_refine_ls_weighting_scheme calc
_refine_ls_wR_factor_gt 0.0609
_refine_ls_wR_factor_ref 0.0631
_reflns_number_gt 3701
_reflns_number_total 4053
_reflns_threshold_expression >2sigma(I)
_cod_data_source_file ic2023727_si_001_7.cif
_cod_data_source_block Dy
_cod_database_code 4328388

loop_
_symmetry_equiv_pos_as_xyz
'x, y, z'
'-x, -y, -z'

loop_
_atom_site_label
_atom_site_type_symbol
_atom_site_fract_x
_atom_site_fract_y
_atom_site_fract_z
_atom_site_U_iso_or_equiv
_atom_site_adp_type
_atom_site_occupancy
_atom_site_symmetry_multiplicity
_atom_site_calc_flag
_atom_site_refinement_flags
Dy1 Dy 0.28452(2) 0.396526(14) 0.211986(12) 0.01342(6) Uani 1 1 d .
S1 S 0.21996(12) 0.24526(7) -0.09431(7) 0.01426(17) Uani 1 1 d .
S2 S 0.07462(12) 0.30639(8) 0.45792(7) 0.01577(17) Uani 1 1 d .
O1 O 0.0643(3) -0.3366(2) -0.1294(2) 0.0199(5) Uani 1 1 d .
O2 O -0.1467(4) -0.1885(2) -0.1704(2) 0.0196(5) Uani 1 1 d .
O3 O 0.2787(4) 0.3233(2) 0.0151(2) 0.0223(6) Uani 1 1 d .
O4 O 0.3307(4) 0.2822(2) -0.1749(2) 0.0233(6) Uani 1 1 d .
O5 O 0.0088(4) 0.2425(2) -0.1414(2) 0.0263(6) Uani 1 1 d .
O6 O 0.4414(4) -0.2016(2) 0.3215(3) 0.0347(7) Uani 1 1 d .
H6 H 0.5247 -0.2201 0.2852 0.052 Uiso 1 1 calc R
O7 O 0.5133(5) -0.0108(3) 0.2874(3) 0.0360(7) Uani 1 1 d .
O8 O 0.2013(4) 0.3471(2) 0.3870(2) 0.0244(6) Uani 1 1 d .
O9 O 0.1431(4) 0.3591(2) 0.5772(2) 0.0238(6) Uani 1 1 d .
O10 O -0.1313(4) 0.3284(3) 0.4123(3) 0.0334(7) Uani 1 1 d .
O11 O 0.5277(4) 0.2499(2) 0.2686(2) 0.0236(6) Uani 1 1 d .
H11A H 0.5073 0.1721 0.2651 0.035 Uiso 1 1 d R
H11B H 0.6421 0.2683 0.3104 0.035 Uiso 1 1 d R
O12 O 0.5961(4) 0.4608(2) 0.1670(2) 0.0273(6) Uani 1 1 d .
H12A H 0.7032 0.4222 0.1739 0.041 Uiso 1 1 d R
H12B H 0.6411 0.5346 0.1718 0.041 Uiso 1 1 d R
O13 O 0.0997(4) 0.5625(2) 0.2828(2) 0.0298(6) Uani 1 1 d .
H13A H 0.0411 0.5583 0.3368 0.045 Uiso 1 1 d R
H13B H 0.0867 0.6252 0.2448 0.045 Uiso 1 1 d R
O14 O 0.2349(4) 0.5647(2) 0.0928(2) 0.0284(6) Uani 1 1 d .
H14A H 0.1633 0.6251 0.1060 0.043 Uiso 1 1 d R
H14B H 0.2168 0.5491 0.0202 0.043 Uiso 1 1 d R
O15 O 0.4962(4) 0.5145(3) 0.3761(2) 0.0337(7) Uani 1 1 d .
H15A H 0.6105 0.5482 0.3922 0.051 Uiso 1 1 d R
H15B H 0.4449 0.5577 0.4240 0.051 Uiso 1 1 d R
C1 C 0.3687(5) -0.1549(3) -0.0292(3) 0.0159(7) Uani 1 1 d .
H1 H 0.3944 -0.2370 -0.0160 0.019 Uiso 1 1 calc R
C2 C 0.1834(5) -0.1243(3) -0.0868(3) 0.0146(7) Uani 1 1 d .
C3 C 0.1402(5) 0.0009(3) -0.1043(3) 0.0156(7) Uani 1 1 d .
H3A H 0.0139 0.0217 -0.1411 0.019 Uiso 1 1 calc R
C4 C 0.2835(5) 0.0907(3) -0.0671(3) 0.0151(7) Uani 1 1 d .
C5 C 0.4798(5) 0.0632(3) -0.0100(3) 0.0133(6) Uani 1 1 d .
C6 C 0.0254(5) -0.2216(3) -0.1307(3) 0.0149(7) Uani 1 1 d .
C7 C 0.1599(5) -0.1133(3) 0.4372(3) 0.0190(7) Uani 1 1 d .
H7A H 0.1781 -0.1985 0.4287 0.023 Uiso 1 1 calc R
C8 C 0.2715(5) -0.0353(3) 0.3939(3) 0.0183(7) Uani 1 1 d .
C9 C 0.2431(5) 0.0933(3) 0.4051(3) 0.0193(7) Uani 1 1 d .
H9A H 0.3214 0.1458 0.3767 0.023 Uiso 1 1 calc R
C10 C 0.1024(5) 0.1427(3) 0.4568(3) 0.0188(7) Uani 1 1 d .
C11 C -0.0158(5) 0.0651(3) 0.5048(3) 0.0172(7) Uani 1 1 d .
C12 C 0.4204(6) -0.0804(3) 0.3293(3) 0.0224(8) Uani 1 1 d .

loop_
_atom_site_aniso_label
_atom_site_aniso_U_11
_atom_site_aniso_U_22
_atom_site_aniso_U_33
_atom_site_aniso_U_23
_atom_site_aniso_U_13
_atom_site_aniso_U_12
Dy1 0.01210(9) 0.01218(9) 0.01541(9) 0.00143(6) 0.00213(6) -0.00131(6)
S1 0.0142(4) 0.0116(4) 0.0166(4) 0.0018(3) 0.0028(3) 0.0016(3)
S2 0.0169(4) 0.0124(4) 0.0181(4) 0.0020(3) 0.0043(3) -0.0010(3)
O1 0.0150(12) 0.0153(12) 0.0276(13) 0.0016(10) 0.0016(10) -0.0025(10)
O2 0.0164(12) 0.0149(12) 0.0248(12) 0.0024(10) -0.0007(10) -0.0024(10)
O3 0.0287(15) 0.0180(13) 0.0204(12) -0.0014(10) 0.0076(11) -0.0006(11)
O4 0.0337(15) 0.0158(13) 0.0248(13) 0.0045(10) 0.0150(11) 0.0020(11)
O5 0.0173(13) 0.0190(13) 0.0385(15) 0.0033(11) -0.0018(11) 0.0036(11)
O6 0.0415(18) 0.0184(14) 0.0551(19) 0.0030(13) 0.0338(15) 0.0049(13)
O7 0.0427(18) 0.0228(15) 0.0552(19) 0.0052(13) 0.0361(16) 0.0041(13)
O8 0.0376(16) 0.0170(13) 0.0220(12) 0.0044(10) 0.0133(11) -0.0025(11)
O9 0.0287(15) 0.0225(14) 0.0220(12) -0.0028(10) 0.0119(11) -0.0040(11)
O10 0.0197(14) 0.0248(15) 0.0515(18) 0.0089(13) -0.0021(13) 0.0047(12)
O11 0.0148(12) 0.0195(13) 0.0339(14) 0.0064(11) -0.0012(11) 0.0017(10)
O12 0.0197(14) 0.0188(13) 0.0457(16) 0.0059(12) 0.0111(12) 0.0002(11)
O13 0.0391(17) 0.0256(15) 0.0320(14) 0.0100(12) 0.0202(13) 0.0120(13)
O14 0.0391(17) 0.0235(14) 0.0256(14) 0.0078(11) 0.0113(12) 0.0120(12)
O15 0.0273(15) 0.0452(18) 0.0253(14) -0.0117(13) 0.0061(12) -0.0170(13)
C1 0.0149(17) 0.0124(16) 0.0215(16) 0.0039(13) 0.0056(13) -0.0007(13)
C2 0.0099(15) 0.0160(17) 0.0166(15) 0.0015(13) 0.0008(12) -0.0018(13)
C3 0.0109(15) 0.0143(16) 0.0206(16) 0.0005(13) 0.0020(13) -0.0002(13)
C4 0.0131(16) 0.0134(16) 0.0174(15) 0.0026(12) 0.0007(13) 0.0013(13)
C5 0.0125(16) 0.0125(16) 0.0151(15) 0.0033(12) 0.0029(12) -0.0002(13)
C6 0.0130(16) 0.0187(17) 0.0128(14) 0.0023(13) 0.0024(12) -0.0036(13)
C7 0.0254(19) 0.0115(16) 0.0208(16) -0.0017(13) 0.0086(14) -0.0017(14)
C8 0.0205(18) 0.0184(18) 0.0184(16) 0.0033(13) 0.0092(14) 0.0027(14)
C9 0.0219(18) 0.0186(18) 0.0202(16) 0.0037(14) 0.0096(14) -0.0007(14)
C10 0.0218(18) 0.0145(17) 0.0209(17) 0.0028(13) 0.0065(14) -0.0028(14)
C11 0.0175(17) 0.0179(18) 0.0178(16) 0.0023(13) 0.0075(13) -0.0009(14)
C12 0.0227(19) 0.0212(19) 0.0253(18) 0.0003(15) 0.0104(15) 0.0031(15)

loop_
_atom_type_symbol
_atom_type_description
_atom_type_scat_dispersion_real
_atom_type_scat_dispersion_imag
_atom_type_scat_source
C C 0.0033 0.0016 'International Tables Vol C Tables 4.2.6.8 and 6.1.1.4'
H H 0.0000 0.0000 'International Tables Vol C Tables 4.2.6.8 and 6.1.1.4'
O O 0.0106 0.0060 'International Tables Vol C Tables 4.2.6.8 and 6.1.1.4'
S S 0.1246 0.1234 'International Tables Vol C Tables 4.2.6.8 and 6.1.1.4'
Dy Dy -0.1892 4.4098 'International Tables Vol C Tables 4.2.6.8 and 6.1.1.4'

loop_
_geom_angle_atom_site_label_1
_geom_angle_atom_site_label_2
_geom_angle_atom_site_label_3
_geom_angle
_geom_angle_site_symmetry_1
_geom_angle_site_symmetry_3
O11 Dy1 O14 137.60(9) . .
O11 Dy1 O2 69.05(8) . 2
O14 Dy1 O2 129.12(9) . 2
O11 Dy1 O3 87.86(9) . .
O14 Dy1 O3 69.03(9) . .
O2 Dy1 O3 71.06(8) 2 .
O11 Dy1 O15 79.50(10) . .
O14 Dy1 O15 95.29(10) . .
O2 Dy1 O15 135.55(9) 2 .
O3 Dy1 O15 139.61(9) . .
O11 Dy1 O13 143.90(9) . .
O14 Dy1 O13 67.27(9) . .
O2 Dy1 O13 119.91(9) 2 .
O3 Dy1 O13 128.19(9) . .
O15 Dy1 O13 71.11(10) . .
O11 Dy1 O8 80.77(9) . .
O14 Dy1 O8 137.27(9) . .
O2 Dy1 O8 74.26(9) 2 .
O3 Dy1 O8 145.31(8) . .
O15 Dy1 O8 70.24(9) . .
O13 Dy1 O8 70.00(9) . .
O11 Dy1 O1 122.57(8) . 2
O14 Dy1 O1 87.28(9) . 2
O2 Dy1 O1 53.57(8) 2 2
O3 Dy1 O1 76.86(8) . 2
O15 Dy1 O1 141.45(9) . 2
O13 Dy1 O1 74.63(9) . 2
O8 Dy1 O1 81.94(9) . 2
O11 Dy1 O12 70.26(9) . .
O14 Dy1 O12 68.70(9) . .
O2 Dy1 O12 124.06(9) 2 .
O3 Dy1 O12 70.70(9) . .
O15 Dy1 O12 68.92(9) . .
O13 Dy1 O12 115.69(9) . .
O8 Dy1 O12 133.19(9) . .
O1 Dy1 O12 144.74(9) 2 .
O11 Dy1 C6 95.53(9) . 2
O14 Dy1 C6 109.03(9) . 2
O2 Dy1 C6 26.48(9) 2 2
O3 Dy1 C6 71.49(9) . 2
O15 Dy1 C6 147.34(9) . 2
O13 Dy1 C6 98.02(10) . 2
O8 Dy1 C6 77.10(9) . 2
O1 Dy1 C6 27.09(9) 2 2
O12 Dy1 C6 139.89(9) . 2
O5 S1 O3 112.41(16) . .
O5 S1 O4 112.85(16) . .
O3 S1 O4 110.17(15) . .
O5 S1 C4 106.24(15) . .
O3 S1 C4 107.40(15) . .
O4 S1 C4 107.43(16) . .
O10 S2 O9 112.15(17) . .
O10 S2 O8 113.25(16) . .
O9 S2 O8 111.03(15) . .
O10 S2 C10 107.61(16) . .
O9 S2 C10 106.62(16) . .
O8 S2 C10 105.68(16) . .
C6 O1 Dy1 91.24(19) . 2
C6 O2 Dy1 94.7(2) . 2
S1 O3 Dy1 157.44(16) . .
C12 O6 H6 109.5 . .
S2 O8 Dy1 156.33(17) . .
Dy1 O11 H11A 125.3 . .
Dy1 O11 H11B 124.2 . .
H11A O11 H11B 108.8 . .
Dy1 O12 H12A 128.9 . .
Dy1 O12 H12B 126.7 . .
H12A O12 H12B 99.1 . .
Dy1 O13 H13A 124.7 . .
Dy1 O13 H13B 114.6 . .
H13A O13 H13B 120.4 . .
Dy1 O14 H14A 120.9 . .
Dy1 O14 H14B 119.5 . .
H14A O14 H14B 108.0 . .
Dy1 O15 H15A 136.7 . .
Dy1 O15 H15B 119.1 . .
H15A O15 H15B 100.3 . .
C2 C1 C5 120.9(3) . 2_655
C2 C1 H1 119.5 . .
C5 C1 H1 119.5 2_655 .
C1 C2 C3 120.2(3) . .
C1 C2 C6 120.8(3) . .
C3 C2 C6 119.0(3) . .
C4 C3 C2 119.9(3) . .
C4 C3 H3A 120.1 . .
C2 C3 H3A 120.1 . .
C3 C4 C5 122.1(3) . .
C3 C4 S1 117.5(3) . .
C5 C4 S1 120.5(2) . .
C1 C5 C4 123.1(3) 2_655 .
C1 C5 C5 119.4(4) 2_655 2_655
C4 C5 C5 117.5(4) . 2_655
O2 C6 O1 120.5(3) . .
O2 C6 C2 118.7(3) . .
O1 C6 C2 120.8(3) . .
O2 C6 Dy1 58.84(17) . 2
O1 C6 Dy1 61.66(17) . 2
C2 C6 Dy1 177.4(2) . 2
C8 C7 C11 120.5(3) . 2_556
C8 C7 H7A 119.7 . .
C11 C7 H7A 119.7 2_556 .
C7 C8 C9 120.1(3) . .
C7 C8 C12 123.0(3) . .
C9 C8 C12 116.9(3) . .
C10 C9 C8 121.1(3) . .
C10 C9 H9A 119.4 . .
C8 C9 H9A 119.4 . .
C9 C10 C11 120.8(3) . .
C9 C10 S2 116.1(3) . .
C11 C10 S2 123.1(3) . .
C11 C11 C7 119.5(4) 2_556 2_556
C11 C11 C10 117.8(4) 2_556 .
C7 C11 C10 122.6(3) 2_556 .
O7 C12 O6 123.1(4) . .
O7 C12 C8 122.5(3) . .
O6 C12 C8 114.4(3) . .

loop_
_geom_bond_atom_site_label_1
_geom_bond_atom_site_label_2
_geom_bond_distance
_geom_bond_site_symmetry_2
Dy1 O11 2.360(2) .
Dy1 O14 2.406(2) .
Dy1 O2 2.406(2) 2
Dy1 O3 2.408(2) .
Dy1 O15 2.412(3) .
Dy1 O13 2.418(3) .
Dy1 O8 2.420(2) .
Dy1 O1 2.468(2) 2
Dy1 O12 2.482(3) .
Dy1 C6 2.803(3) 2
S1 O5 1.452(3) .
S1 O3 1.459(2) .
S1 O4 1.460(3) .
S1 C4 1.776(3) .
S2 O10 1.446(3) .
S2 O9 1.455(3) .
S2 O8 1.462(3) .
S2 C10 1.783(4) .
O1 C6 1.277(4) .
O1 Dy1 2.468(2) 2
O2 C6 1.254(4) .
O2 Dy1 2.406(2) 2
O6 C12 1.318(4) .
O6 H6 0.8200 .
O7 C12 1.215(4) .
O11 H11A 0.8501 .
O11 H11B 0.8500 .
O12 H12A 0.8500 .
O12 H12B 0.8500 .
O13 H13A 0.8500 .
O13 H13B 0.8500 .
O14 H14A 0.8500 .
O14 H14B 0.8500 .
O15 H15A 0.8500 .
O15 H15B 0.8500 .
C1 C2 1.377(4) .
C1 C5 1.413(4) 2_655
C1 H1 0.9300 .
C2 C3 1.415(5) .
C2 C6 1.490(4) .
C3 C4 1.359(4) .
C3 H3A 0.9300 .
C4 C5 1.430(4) .
C5 C1 1.413(4) 2_655
C5 C5 1.432(6) 2_655
C6 Dy1 2.803(3) 2
C7 C8 1.369(5) .
C7 C11 1.427(5) 2_556
C7 H7A 0.9300 .
C8 C9 1.405(5) .
C8 C12 1.494(5) .
C9 C10 1.366(5) .
C9 H9A 0.9300 .
C10 C11 1.430(5) .
C11 C11 1.426(7) 2_556
C11 C7 1.427(5) 2_556

loop_
_geom_hbond_atom_site_label_D
_geom_hbond_atom_site_label_H
_geom_hbond_atom_site_label_A
_geom_hbond_distance_DH
_geom_hbond_distance_HA
_geom_hbond_distance_DA
_geom_hbond_angle_DHA
_geom_hbond_site_symmetry_A
O6 H6 O4 0.82 1.92 2.725(4) 166.8 2_655
O11 H11A O7 0.85 2.02 2.859(4) 166.8 .
O11 H11B O10 0.85 1.83 2.674(4) 170.5 1_655
O12 H12A O1 0.85 2.03 2.840(4) 159.5 2_655
O12 H12B O4 0.85 1.99 2.817(4) 164.4 2_665
O13 H13A O9 0.85 1.99 2.739(4) 145.9 2_566
O13 H13B O5 0.85 2.00 2.839(4) 166.6 2_565
O14 H14A O5 0.85 1.95 2.802(4) 176.5 2_565
O14 H14B O1 0.85 2.34 2.963(3) 130.8 1_565
O15 H15A O9 0.85 1.93 2.780(4) 173.8 2_666
O15 H15B O15 0.85 2.54 3.014(5) 116.0 2_666
